data_4024329
loop_
_publ_author_name
'Khalil I. Shaikh'
'Surender Kumar'
'Lene Lundhus'
'Andrew D. Bond'
'Pawan K. Sharma'
'Poul Nielsen'

_publ_contact_author_address
;
 University of Southern Denmark
 Department of Physics and Chemistry
 Campusvej 55
 5230 Odense
 Denmark
;
_publ_contact_author_email adb@chem.sdu.dk
_publ_contact_author_fax '+45 6615 8780'
_publ_contact_author_name 'Andrew D. Bond'
_publ_contact_author_phone '+45 6650 2545'
_publ_section_title
;
Synthesis of Bicyclic 2'-Deoxynucleosides with \a-l-ribo- and
\b-d-xylo-Configurations and Restricted S- and N-Type Conformations
;
_journal_name_full 'Journal of Organic Chemistry'
_journal_page_first 1557
_journal_page_last 1566
_journal_paper_doi 10.1021/jo8023472
_journal_volume 74
_journal_year 2009
_chemical_absolute_configuration syn
_chemical_formula_moiety 'C13 H18 N2 O6, H2 O'
_chemical_formula_sum 'C13 H20 N2 O7'
_chemical_formula_weight 316.31
_space_group_IT_number 4
_symmetry_cell_setting monoclinic
_symmetry_space_group_name_Hall 'P 2yb'
_symmetry_space_group_name_H-M 'P 1 21 1'
_atom_sites_solution_hydrogens geom
_atom_sites_solution_primary direct
_atom_sites_solution_secondary difmap
_audit_creation_method 'SHELXL-97 plus manual editing'
_cell_angle_alpha 90.00
_cell_angle_beta 115.463(2)
_cell_angle_gamma 90.00
_cell_formula_units_Z 2
_cell_length_a 9.7080(4)
_cell_length_b 8.0824(3)
_cell_length_c 10.4785(4)
_cell_measurement_reflns_used 7406
_cell_measurement_temperature 298(2)
_cell_measurement_theta_max 27.94
_cell_measurement_theta_min 2.32
_cell_volume 742.32(5)
_computing_cell_refinement 'SAINT v.7.06a (Bruker, 2003)'
_computing_data_collection 'APEX2 v.1.0-22 (Bruker Nonius, 2004)'
_computing_data_reduction 'SAINT v.7.06a'
_computing_molecular_graphics 'SHELXTL v.6.10'
_computing_publication_material 'SHELXTL v.6.10'
_computing_structure_refinement 'SHELXTL v.6.10'
_computing_structure_solution 'SHELXTL v.6.10 (Sheldrick, 2000)'
_diffrn_ambient_temperature 298(2)
_diffrn_measured_fraction_theta_full 0.995
_diffrn_measured_fraction_theta_max 0.995
_diffrn_measurement_device_type 'Bruker-Nonius X8APEX-II CCD'
_diffrn_measurement_method 'thin-slice \w and \f scans'
_diffrn_radiation_monochromator graphite
_diffrn_radiation_source 'fine-focus sealed tube'
_diffrn_radiation_type MoK\a
_diffrn_radiation_wavelength 0.71073
_diffrn_reflns_av_R_equivalents 0.0221
_diffrn_reflns_av_sigmaI/netI 0.0135
_diffrn_reflns_limit_h_max 12
_diffrn_reflns_limit_h_min -12
_diffrn_reflns_limit_k_max 10
_diffrn_reflns_limit_k_min -10
_diffrn_reflns_limit_l_max 13
_diffrn_reflns_limit_l_min -14
_diffrn_reflns_number 14471
_diffrn_reflns_theta_full 28.37
_diffrn_reflns_theta_max 28.37
_diffrn_reflns_theta_min 3.79
_diffrn_standards_number 0
_exptl_absorpt_coefficient_mu 0.115
_exptl_absorpt_correction_T_max 0.983
_exptl_absorpt_correction_T_min 0.858
_exptl_absorpt_correction_type multi-scan
_exptl_absorpt_process_details
;
 SADABS v.2.10 (Sheldrick, 2003)
 Ratio of minimum to maximum apparent transmission:  0.873418
;
_exptl_crystal_colour colourless
_exptl_crystal_density_diffrn 1.415
_exptl_crystal_density_method 'not measured'
_exptl_crystal_description block
_exptl_crystal_F_000 336
_exptl_crystal_size_max 0.25
_exptl_crystal_size_mid 0.25
_exptl_crystal_size_min 0.15
_refine_diff_density_max 0.265
_refine_diff_density_min -0.168
_refine_diff_density_rms 0.042
_refine_ls_abs_structure_details
;
 In the absence of significant anomalous scattering effects,
 Friedel pairs (1685 measured) have been merged as equivalent data.
;
_refine_ls_extinction_method none
_refine_ls_goodness_of_fit_ref 1.152
_refine_ls_hydrogen_treatment mixed
_refine_ls_matrix_type full
_refine_ls_number_parameters 220
_refine_ls_number_reflns 1963
_refine_ls_number_restraints 1
_refine_ls_restrained_S_all 1.152
_refine_ls_R_factor_all 0.0387
_refine_ls_R_factor_gt 0.0358
_refine_ls_shift/su_max 0.000
_refine_ls_shift/su_mean 0.000
_refine_ls_structure_factor_coef Fsqd
_refine_ls_weighting_details 'calc w=1/[\s^2^(Fo^2^)+(0.0574P)^2^+0.2478P] where P=(Fo^2^+2Fc^2^)/3'
_refine_ls_weighting_scheme calc
_refine_ls_wR_factor_gt 0.1128
_refine_ls_wR_factor_ref 0.1144
_reflns_number_gt 1832
_reflns_number_total 1963
_reflns_threshold_expression I>2\s(I)
_cod_data_source_file jo8023472_si_001.cif
_cod_data_source_block 7
_cod_original_sg_symbol_H-M 'P 21'
_cod_database_code 4024329

loop_
_symmetry_equiv_pos_as_xyz
'x, y, z'
'-x, y+1/2, -z'

loop_
_atom_site_label
_atom_site_type_symbol
_atom_site_fract_x
_atom_site_fract_y
_atom_site_fract_z
_atom_site_U_iso_or_equiv
_atom_site_adp_type
_atom_site_occupancy
_atom_site_symmetry_multiplicity
_atom_site_calc_flag
_atom_site_refinement_flags
_atom_site_disorder_assembly
_atom_site_disorder_group
O1 O 0.7090(2) 0.2488(2) 0.45969(17) 0.0279(4) Uani 1 1 d . . .
O2 O 0.7257(2) 0.3950(3) 0.7984(2) 0.0407(5) Uani 1 1 d . . .
H2 H 0.630(4) 0.416(5) -0.055(4) 0.035(9) Uiso 1 1 d . . .
O3 O 0.6519(2) 0.5723(3) 0.4972(2) 0.0319(4) Uani 1 1 d . . .
H3 H 0.671(3) 0.669(5) 0.473(3) 0.024(7) Uiso 1 1 d . . .
O4 O 0.8770(2) 0.0514(3) 0.6793(2) 0.0380(5) Uani 1 1 d . . .
H4 H 0.958(5) 0.001(6) 0.734(5) 0.063(13) Uiso 1 1 d . . .
O5 O 0.8532(2) 0.3723(3) 0.1641(2) 0.0388(5) Uani 1 1 d . . .
O6 O 0.3665(3) 0.4762(5) -0.1512(2) 0.0620(8) Uani 1 1 d . . .
N1 N 0.6691(2) 0.3725(3) 0.2446(2) 0.0280(4) Uani 1 1 d . . .
N2 N 0.6067(3) 0.4122(4) 0.0076(2) 0.0384(6) Uani 1 1 d . . .
C1 C 0.7682(3) 0.3176(3) 0.6002(2) 0.0224(4) Uani 1 1 d . . .
C2 C 0.6536(3) 0.3137(4) 0.6636(3) 0.0300(5) Uani 1 1 d . . .
H2A H 0.5608 0.3713 0.6027 0.036 Uiso 1 1 calc R . .
H2B H 0.6280 0.2005 0.6754 0.036 Uiso 1 1 calc R . .
C3 C 0.7708(4) 0.5637(5) 0.7928(3) 0.0457(7) Uani 1 1 d . . .
H3A H 0.8227 0.6060 0.8884 0.055 Uiso 1 1 calc R . .
H3B H 0.6799 0.6302 0.7436 0.055 Uiso 1 1 calc R . .
C4 C 0.8754(3) 0.5840(4) 0.7190(3) 0.0355(6) Uani 1 1 d . . .
H4A H 0.8908 0.7003 0.7065 0.043 Uiso 1 1 calc R . .
H4B H 0.9739 0.5338 0.7750 0.043 Uiso 1 1 calc R . .
C5 C 0.7982(3) 0.4987(3) 0.5766(2) 0.0248(5) Uani 1 1 d . . .
C6 C 0.8746(3) 0.4777(4) 0.4770(3) 0.0299(5) Uani 1 1 d . . .
H6A H 0.9825 0.4537 0.5285 0.036 Uiso 1 1 calc R . .
H6B H 0.8613 0.5751 0.4188 0.036 Uiso 1 1 calc R . .
C7 C 0.7860(3) 0.3280(4) 0.3880(2) 0.0273(5) Uani 1 1 d . . .
H7A H 0.8586 0.2500 0.3788 0.033 Uiso 1 1 calc R . .
C8 C 0.9127(3) 0.2221(4) 0.6952(3) 0.0301(5) Uani 1 1 d . . .
H8A H 0.9943 0.2454 0.6677 0.036 Uiso 1 1 calc R . .
H8B H 0.9461 0.2549 0.7931 0.036 Uiso 1 1 calc R . .
C9 C 0.7190(3) 0.3847(4) 0.1412(3) 0.0308(5) Uani 1 1 d . . .
C10 C 0.5187(3) 0.3992(4) 0.2166(2) 0.0287(5) Uani 1 1 d . . .
H10A H 0.4904 0.3911 0.2907 0.034 Uiso 1 1 calc R . .
C11 C 0.4546(3) 0.4445(4) -0.0281(3) 0.0381(7) Uani 1 1 d . . .
C12 C 0.4106(3) 0.4365(4) 0.0870(3) 0.0321(6) Uani 1 1 d . . .
C13 C 0.2475(3) 0.4690(5) 0.0572(3) 0.0425(7) Uani 1 1 d . . .
H13A H 0.2351 0.4574 0.1428 0.064 Uiso 1 1 calc R . .
H13B H 0.1828 0.3911 -0.0116 0.064 Uiso 1 1 calc R . .
H13C H 0.2201 0.5793 0.0212 0.064 Uiso 1 1 calc R . .
O1W O 0.7373(3) 0.8680(3) 0.4269(3) 0.0457(5) Uani 1 1 d . . .
H1W H 0.687(5) 0.909(8) 0.347(5) 0.079(15) Uiso 1 1 d . . .
H2W H 0.753(6) 0.942(9) 0.497(7) 0.10(2) Uiso 1 1 d . . .

loop_
_atom_site_aniso_label
_atom_site_aniso_U_11
_atom_site_aniso_U_22
_atom_site_aniso_U_33
_atom_site_aniso_U_23
_atom_site_aniso_U_13
_atom_site_aniso_U_12
O1 0.0328(9) 0.0299(9) 0.0193(7) -0.0010(7) 0.0097(7) -0.0040(8)
O2 0.0540(12) 0.0457(12) 0.0312(9) -0.0050(9) 0.0267(9) -0.0062(11)
O3 0.0285(9) 0.0280(10) 0.0352(9) 0.0066(8) 0.0100(7) 0.0031(8)
O4 0.0385(10) 0.0302(10) 0.0382(11) 0.0070(9) 0.0098(9) 0.0077(9)
O5 0.0335(9) 0.0545(13) 0.0330(9) -0.0037(10) 0.0187(7) -0.0023(10)
O6 0.0587(14) 0.097(2) 0.0220(9) 0.0054(13) 0.0096(9) 0.0176(15)
N1 0.0282(9) 0.0374(12) 0.0185(8) 0.0005(9) 0.0100(7) 0.0031(9)
N2 0.0430(12) 0.0560(16) 0.0199(9) 0.0022(10) 0.0172(9) 0.0021(12)
C1 0.0225(10) 0.0259(11) 0.0186(10) -0.0006(9) 0.0087(8) -0.0016(9)
C2 0.0291(11) 0.0352(13) 0.0292(11) 0.0016(11) 0.0159(10) -0.0026(11)
C3 0.0634(19) 0.0410(16) 0.0379(14) -0.0118(14) 0.0268(14) -0.0032(16)
C4 0.0409(14) 0.0311(14) 0.0295(12) -0.0049(11) 0.0105(11) -0.0072(12)
C5 0.0223(10) 0.0261(12) 0.0239(10) 0.0029(9) 0.0080(9) -0.0016(9)
C6 0.0253(11) 0.0404(15) 0.0251(10) 0.0031(11) 0.0119(9) -0.0045(11)
C7 0.0270(11) 0.0344(13) 0.0205(10) 0.0031(10) 0.0103(9) 0.0056(10)
C8 0.0286(12) 0.0330(14) 0.0253(11) 0.0022(10) 0.0084(10) 0.0029(10)
C9 0.0352(12) 0.0355(14) 0.0246(11) -0.0027(11) 0.0155(9) -0.0017(12)
C10 0.0285(11) 0.0354(13) 0.0227(10) -0.0002(10) 0.0116(9) 0.0002(11)
C11 0.0405(14) 0.0484(18) 0.0222(11) 0.0007(12) 0.0106(10) 0.0034(13)
C12 0.0295(12) 0.0395(15) 0.0255(11) -0.0003(11) 0.0102(9) 0.0006(11)
C13 0.0310(13) 0.0546(19) 0.0350(13) 0.0003(15) 0.0076(11) 0.0058(14)
O1W 0.0591(14) 0.0333(12) 0.0368(11) 0.0028(10) 0.0132(10) -0.0042(11)

loop_
_atom_type_symbol
_atom_type_description
_atom_type_scat_dispersion_real
_atom_type_scat_dispersion_imag
_atom_type_scat_source
C C 0.0033 0.0000 'International Tables Vol C Tables 4.2.6.8 and 6.1.1.4'
H H 0.0000 0.0000 'International Tables Vol C Tables 4.2.6.8 and 6.1.1.4'
N N 0.0061 0.0000 'International Tables Vol C Tables 4.2.6.8 and 6.1.1.4'
O O 0.0106 0.0000 'International Tables Vol C Tables 4.2.6.8 and 6.1.1.4'

loop_
_geom_angle_atom_site_label_1
_geom_angle_atom_site_label_2
_geom_angle_atom_site_label_3
_geom_angle
_geom_angle_site_symmetry_1
_geom_angle_site_symmetry_3
_geom_angle_publ_flag
C7 O1 C1 107.27(18) . . ?
C2 O2 C3 114.8(2) . . ?
C5 O3 H3 105(2) . . ?
C8 O4 H4 106(3) . . ?
C9 N1 C10 121.6(2) . . ?
C9 N1 C7 116.19(19) . . ?
C10 N1 C7 122.19(19) . . ?
C9 N2 C11 126.5(2) . . ?
C9 N2 H2 118(2) . . ?
C11 N2 H2 115(2) . . ?
O1 C1 C2 113.07(19) . . ?
O1 C1 C5 102.91(18) . . ?
C2 C1 C5 108.4(2) . . ?
O1 C1 C8 108.7(2) . . ?
C2 C1 C8 110.0(2) . . ?
C5 C1 C8 113.6(2) . . ?
O2 C2 C1 106.3(2) . . ?
O2 C2 H2A 110.5 . . ?
C1 C2 H2A 110.5 . . ?
O2 C2 H2B 110.5 . . ?
C1 C2 H2B 110.5 . . ?
H2A C2 H2B 108.7 . . ?
O2 C3 C4 113.7(3) . . ?
O2 C3 H3A 108.8 . . ?
C4 C3 H3A 108.8 . . ?
O2 C3 H3B 108.8 . . ?
C4 C3 H3B 108.8 . . ?
H3A C3 H3B 107.7 . . ?
C5 C4 C3 107.1(2) . . ?
C5 C4 H4A 110.3 . . ?
C3 C4 H4A 110.3 . . ?
C5 C4 H4B 110.3 . . ?
C3 C4 H4B 110.3 . . ?
H4A C4 H4B 108.5 . . ?
O3 C5 C4 109.3(2) . . ?
O3 C5 C6 107.5(2) . . ?
C4 C5 C6 122.9(2) . . ?
O3 C5 C1 106.33(19) . . ?
C4 C5 C1 108.8(2) . . ?
C6 C5 C1 100.7(2) . . ?
C5 C6 C7 101.10(19) . . ?
C5 C6 H6A 111.6 . . ?
C7 C6 H6A 111.6 . . ?
C5 C6 H6B 111.6 . . ?
C7 C6 H6B 111.6 . . ?
H6A C6 H6B 109.4 . . ?
O1 C7 N1 107.26(19) . . ?
O1 C7 C6 108.45(18) . . ?
N1 C7 C6 113.9(2) . . ?
O1 C7 H7A 109.0 . . ?
N1 C7 H7A 109.0 . . ?
C6 C7 H7A 109.0 . . ?
O4 C8 C1 107.7(2) . . ?
O4 C8 H8A 110.2 . . ?
C1 C8 H8A 110.2 . . ?
O4 C8 H8B 110.2 . . ?
C1 C8 H8B 110.2 . . ?
H8A C8 H8B 108.5 . . ?
O5 C9 N1 123.3(2) . . ?
O5 C9 N2 121.7(2) . . ?
N1 C9 N2 115.0(2) . . ?
C12 C10 N1 123.1(2) . . ?
C12 C10 H10A 118.5 . . ?
N1 C10 H10A 118.5 . . ?
O6 C11 N2 120.2(3) . . ?
O6 C11 C12 124.3(3) . . ?
N2 C11 C12 115.5(2) . . ?
C10 C12 C11 118.1(2) . . ?
C10 C12 C13 123.0(2) . . ?
C11 C12 C13 118.9(2) . . ?
C12 C13 H13A 109.5 . . ?
C12 C13 H13B 109.5 . . ?
H13A C13 H13B 109.5 . . ?
C12 C13 H13C 109.5 . . ?
H13A C13 H13C 109.5 . . ?
H13B C13 H13C 109.5 . . ?
H1W O1W H2W 111(6) . . ?

loop_
_geom_bond_atom_site_label_1
_geom_bond_atom_site_label_2
_geom_bond_distance
_geom_bond_site_symmetry_2
_geom_bond_publ_flag
O1 C7 1.421(3) . ?
O1 C1 1.443(3) . ?
O2 C2 1.437(3) . ?
O2 C3 1.442(4) . ?
O3 C5 1.431(3) . ?
O3 H3 0.87(4) . ?
O4 C8 1.415(4) . ?
O4 H4 0.85(5) . ?
O5 C9 1.223(3) . ?
O6 C11 1.230(3) . ?
N1 C9 1.368(3) . ?
N1 C10 1.377(3) . ?
N1 C7 1.486(3) . ?
N2 C9 1.373(3) . ?
N2 C11 1.383(4) . ?
N2 H2 0.78(4) . ?
C1 C2 1.522(3) . ?
C1 C5 1.533(3) . ?
C1 C8 1.534(3) . ?
C2 H2A 0.970 . ?
C2 H2B 0.970 . ?
C3 C4 1.526(4) . ?
C3 H3A 0.970 . ?
C3 H3B 0.970 . ?
C4 C5 1.517(4) . ?
C4 H4A 0.970 . ?
C4 H4B 0.970 . ?
C5 C6 1.528(3) . ?
C6 C7 1.543(4) . ?
C6 H6A 0.970 . ?
C6 H6B 0.970 . ?
C7 H7A 0.980 . ?
C8 H8A 0.970 . ?
C8 H8B 0.970 . ?
C10 C12 1.345(3) . ?
C10 H10A 0.930 . ?
C11 C12 1.444(4) . ?
C12 C13 1.500(4) . ?
C13 H13A 0.960 . ?
C13 H13B 0.960 . ?
C13 H13C 0.960 . ?
O1W H1W 0.84(5) . ?
O1W H2W 0.91(7) . ?

loop_
_geom_hbond_atom_site_label_D
_geom_hbond_atom_site_label_H
_geom_hbond_atom_site_label_A
_geom_hbond_distance_DH
_geom_hbond_distance_HA
_geom_hbond_distance_DA
_geom_hbond_angle_DHA
_geom_hbond_site_symmetry_A
N2 H2 O2 0.78(4) 2.12(4) 2.887(3) 169(4) 1_554
O4 H4 O5 0.85(5) 1.98(5) 2.820(3) 171(4) 2_746
O1W H2W O4 0.91(7) 1.98(7) 2.819(3) 154(5) 1_565
O1W H1W O6 0.84(5) 1.96(5) 2.761(3) 159(5) 2_655

loop_
_geom_torsion_atom_site_label_1
_geom_torsion_atom_site_label_2
_geom_torsion_atom_site_label_3
_geom_torsion_atom_site_label_4
_geom_torsion
_geom_torsion_site_symmetry_1
_geom_torsion_site_symmetry_2
_geom_torsion_site_symmetry_3
_geom_torsion_site_symmetry_4
_geom_torsion_publ_flag
C7 O1 C1 C2 151.8(2) . . . . ?
C7 O1 C1 C5 35.1(2) . . . . ?
C7 O1 C1 C8 -85.7(2) . . . . ?
C3 O2 C2 C1 59.1(3) . . . . ?
O1 C1 C2 O2 -176.5(2) . . . . ?
C5 C1 C2 O2 -63.1(3) . . . . ?
C8 C1 C2 O2 61.7(3) . . . . ?
C2 O2 C3 C4 -55.7(4) . . . . ?
O2 C3 C4 C5 52.1(4) . . . . ?
C3 C4 C5 O3 58.7(3) . . . . ?
C3 C4 C5 C6 -174.0(3) . . . . ?
C3 C4 C5 C1 -57.0(3) . . . . ?
O1 C1 C5 O3 67.6(2) . . . . ?
C2 C1 C5 O3 -52.4(2) . . . . ?
C8 C1 C5 O3 -175.1(2) . . . . ?
O1 C1 C5 C4 -174.8(2) . . . . ?
C2 C1 C5 C4 65.2(3) . . . . ?
C8 C1 C5 C4 -57.5(3) . . . . ?
O1 C1 C5 C6 -44.4(2) . . . . ?
C2 C1 C5 C6 -164.38(18) . . . . ?
C8 C1 C5 C6 73.0(2) . . . . ?
O3 C5 C6 C7 -75.2(2) . . . . ?
C4 C5 C6 C7 156.8(2) . . . . ?
C1 C5 C6 C7 35.9(2) . . . . ?
C1 O1 C7 N1 -135.2(2) . . . . ?
C1 O1 C7 C6 -11.7(3) . . . . ?
C9 N1 C7 O1 -153.6(2) . . . . ?
C10 N1 C7 O1 26.0(3) . . . . ?
C9 N1 C7 C6 86.4(3) . . . . ?
C10 N1 C7 C6 -94.0(3) . . . . ?
C5 C6 C7 O1 -16.4(3) . . . . ?
C5 C6 C7 N1 103.0(2) . . . . ?
O1 C1 C8 O4 -51.3(3) . . . . ?
C2 C1 C8 O4 73.0(3) . . . . ?
C5 C1 C8 O4 -165.2(2) . . . . ?
C10 N1 C9 O5 175.2(3) . . . . ?
C7 N1 C9 O5 -5.2(4) . . . . ?
C10 N1 C9 N2 -4.9(4) . . . . ?
C7 N1 C9 N2 174.8(3) . . . . ?
C11 N2 C9 O5 -173.1(3) . . . . ?
C11 N2 C9 N1 6.9(5) . . . . ?
C9 N1 C10 C12 0.9(4) . . . . ?
C7 N1 C10 C12 -178.7(3) . . . . ?
C9 N2 C11 O6 175.9(4) . . . . ?
C9 N2 C11 C12 -4.5(5) . . . . ?
N1 C10 C12 C11 1.7(5) . . . . ?
N1 C10 C12 C13 -178.7(3) . . . . ?
O6 C11 C12 C10 179.5(4) . . . . ?
N2 C11 C12 C10 0.0(5) . . . . ?
O6 C11 C12 C13 -0.1(5) . . . . ?
N2 C11 C12 C13 -179.7(3) . . . . ?

loop_
_cod_related_entry_id
_cod_related_entry_database
_cod_related_entry_code
1 ChemSpider 30658894
